data_7059142
loop_
_publ_author_name
'Rozhkov, Anton V.'
'Eliseeva, Svetlana N.'
'Baykov, Sergey V.'
'Zelenkov, Lev E.'
'Goriachiy, Dmitry O.'
'Taydakov, Ilya V.'

_publ_section_title
;
 Copper(i) ionic complexes based on imidazo[4,5-f][1,10]phenanthrolin
 diimine chelating ligands: crystal structures, and photo- and
 electroluminescence properties
;
_journal_issue 1
_journal_name_full 'New Journal of Chemistry'
_journal_page_first 110
_journal_page_last 120
_journal_paper_doi 10.1039/C9NJ05109K
_journal_volume 44
_journal_year 2020
_chemical_formula_moiety 'C55 H39 Cl Cu N4 O2 P2, C H2 Cl2, B F4'
_chemical_formula_sum 'C56 H41 B Cl3 Cu F4 N4 O2 P2'
_chemical_formula_weight 1120.57
_space_group_crystal_system monoclinic
_space_group_IT_number 14
_space_group_name_Hall '-P 2ybc'
_space_group_name_H-M_alt 'P 1 21/c 1'
_atom_sites_solution_hydrogens geom
_atom_sites_solution_primary dual
_audit_creation_date 2019-05-19
_audit_creation_method
;
Olex2 1.2
(compiled 2018.05.29 svn.r3508 for OlexSys, GUI svn.r5506)
;
_audit_update_record
;
2019-07-20 deposited with the CCDC.	2019-11-25 downloaded from the CCDC.
;
_cell_angle_alpha 90
_cell_angle_beta 94.279(2)
_cell_angle_gamma 90
_cell_formula_units_Z 4
_cell_length_a 17.4377(5)
_cell_length_b 15.4971(3)
_cell_length_c 20.1990(5)
_cell_measurement_reflns_used 10361
_cell_measurement_temperature 100
_cell_measurement_theta_max 30.3730
_cell_measurement_theta_min 3.2560
_cell_volume 5443.2(2)
_computing_cell_refinement
;
CrysAlisPro, Agilent Technologies,
Version 1.171.36.32 (release 02-08-2013 CrysAlis171 .NET)
(compiled Aug  2 2013,16:46:58)
;
_computing_data_collection
;
CrysAlisPro, Agilent Technologies,
Version 1.171.36.32 (release 02-08-2013 CrysAlis171 .NET)
(compiled Aug  2 2013,16:46:58)
;
_computing_data_reduction
;
CrysAlisPro, Agilent Technologies,
Version 1.171.36.32 (release 02-08-2013 CrysAlis171 .NET)
(compiled Aug  2 2013,16:46:58)
;
_computing_molecular_graphics 'Olex2 (Dolomanov et al., 2009)'
_computing_publication_material 'Olex2 (Dolomanov et al., 2009)'
_computing_structure_refinement 'ShelXL (Sheldrick, 2015)'
_computing_structure_solution 'ShelXT (Sheldrick, 2015)'
_diffrn_ambient_temperature 100
_diffrn_detector_area_resol_mean 16.2096
_diffrn_measured_fraction_theta_full 0.997
_diffrn_measured_fraction_theta_max 0.998
_diffrn_measurement_details
;
#__ type_ start__ end____ width___ exp.time_
  1 omega  -21.00   35.00   1.0000   70.0000
omega____ theta____ kappa____ phi______ frames
    -      -22.4241   38.0000 -180.0000 56

#__ type_ start__ end____ width___ exp.time_
  2 omega  -87.00   47.00   1.0000   70.0000
omega____ theta____ kappa____ phi______ frames
    -      -22.4241    0.0000  -30.0000 134

#__ type_ start__ end____ width___ exp.time_
  3 omega  -49.00   39.00   1.0000   70.0000
omega____ theta____ kappa____ phi______ frames
    -       23.3616  -38.0000  -30.0000 88

#__ type_ start__ end____ width___ exp.time_
  4 omega  -56.00  -23.00   1.0000   70.0000
omega____ theta____ kappa____ phi______ frames
    -      -22.4241    0.0000  -90.0000 33

#__ type_ start__ end____ width___ exp.time_
  5 omega    3.00   49.00   1.0000   70.0000
omega____ theta____ kappa____ phi______ frames
    -      -22.4241   38.0000   30.0000 46

#__ type_ start__ end____ width___ exp.time_
  6 omega  -97.00  -67.00   1.0000   70.0000
omega____ theta____ kappa____ phi______ frames
    -      -22.4241 -178.0000   90.0000 30

#__ type_ start__ end____ width___ exp.time_
  7 omega  -98.00  -73.00   1.0000   70.0000
omega____ theta____ kappa____ phi______ frames
    -      -22.4241 -178.0000    0.0000 25
;
_diffrn_measurement_device_type 'Xcalibur, Eos'
_diffrn_measurement_method '\w scans'
_diffrn_orient_matrix_UB_11 0.0219559000
_diffrn_orient_matrix_UB_12 -0.0281332000
_diffrn_orient_matrix_UB_13 0.0216550000
_diffrn_orient_matrix_UB_21 -0.0249448000
_diffrn_orient_matrix_UB_22 0.0084764000
_diffrn_orient_matrix_UB_23 0.0254153000
_diffrn_orient_matrix_UB_31 -0.0236494000
_diffrn_orient_matrix_UB_32 -0.0350909000
_diffrn_orient_matrix_UB_33 -0.0111925000
_diffrn_radiation_monochromator graphite
_diffrn_radiation_type MoK\a
_diffrn_radiation_wavelength 0.71073
_diffrn_reflns_av_R_equivalents 0.0290
_diffrn_reflns_av_unetI/netI 0.0310
_diffrn_reflns_Laue_measured_fraction_full 0.997
_diffrn_reflns_Laue_measured_fraction_max 0.998
_diffrn_reflns_limit_h_max 22
_diffrn_reflns_limit_h_min -22
_diffrn_reflns_limit_k_max 19
_diffrn_reflns_limit_k_min -20
_diffrn_reflns_limit_l_max 24
_diffrn_reflns_limit_l_min -26
_diffrn_reflns_number 43848
_diffrn_reflns_point_group_measured_fraction_full 0.997
_diffrn_reflns_point_group_measured_fraction_max 0.998
_diffrn_reflns_theta_full 25.242
_diffrn_reflns_theta_max 27.498
_diffrn_reflns_theta_min 2.615
_diffrn_source 'Enhance (Mo) X-ray Source'
_exptl_absorpt_coefficient_mu 0.666
_exptl_absorpt_correction_T_max 1.00000
_exptl_absorpt_correction_T_min 0.84770
_exptl_absorpt_correction_type multi-scan
_exptl_absorpt_process_details
;
CrysAlisPro, Agilent Technologies,
Version 1.171.36.32 (release 02-08-2013 CrysAlis171 .NET)
(compiled Aug  2 2013,16:46:58)
Empirical absorption correction using spherical harmonics,
 implemented in SCALE3 ABSPACK scaling algorithm.
;
_exptl_crystal_colour orange
_exptl_crystal_colour_primary orange
_exptl_crystal_density_diffrn 1.367
_exptl_crystal_description prism
_exptl_crystal_F_000 2288
_exptl_crystal_size_max 0.21
_exptl_crystal_size_mid 0.18
_exptl_crystal_size_min 0.16
_refine_diff_density_max 1.524
_refine_diff_density_min -1.723
_refine_diff_density_rms 0.097
_refine_ls_extinction_method none
_refine_ls_goodness_of_fit_ref 1.028
_refine_ls_hydrogen_treatment constr
_refine_ls_matrix_type full
_refine_ls_number_parameters 659
_refine_ls_number_reflns 12469
_refine_ls_number_restraints 0
_refine_ls_restrained_S_all 1.028
_refine_ls_R_factor_all 0.0762
_refine_ls_R_factor_gt 0.0590
_refine_ls_shift/su_max 0.000
_refine_ls_shift/su_mean 0.000
_refine_ls_structure_factor_coef Fsqd
_refine_ls_weighting_details 'w=1/[\s^2^(Fo^2^)+(0.0716P)^2^+15.6689P] where P=(Fo^2^+2Fc^2^)/3'
_refine_ls_weighting_scheme calc
_refine_ls_wR_factor_gt 0.1456
_refine_ls_wR_factor_ref 0.1616
_reflns_Friedel_coverage 0.000
_reflns_number_gt 9940
_reflns_number_total 12469
_reflns_threshold_expression 'I > 2\s(I)'
_cod_data_source_file c9nj05109k2.cif
_cod_data_source_block 8344-11196_rav-249
_cod_depositor_comments
;Adding full bibliography for 7059140--7059142.cif.

 Adding full bibliography for 7059140--7059142.cif.
;
_cod_database_code 7059142
_shelx_shelxl_version_number 2018/3
_chemical_oxdiff_formula 'C55 B Cu F4 N4 O2 P2'
_shelx_space_group_comment
;
The symmetry employed for this shelxl refinement is uniquely defined
by the following loop, which should always be used as a source of
symmetry information in preference to the above space-group names.
They are only intended as comments.
;
_reflns_odcompleteness_completeness 99.88
_reflns_odcompleteness_iscentric 1
_reflns_odcompleteness_theta 28.51
_olex2_refinement_description
;
1. Fixed Uiso
 At 1.2 times of:
  All C(H) groups, All C(H,H) groups, All N(H) groups
 At 1.5 times of:
  All O(H) groups
2.a Secondary CH2 refined with riding coordinates:
 C1S(H1SA,H1SB)
2.b Aromatic/amide H refined with riding coordinates:
 N3(H3), C7(H7), C27(H27), C8(H8), C1(H1), C9(H9), C31(H31), C39(H39),
 C28(H28), C49(H49), C2(H2A), C55(H55), C3(H3A), C29(H29), C51(H51), C21(H21),
 C30(H30), C48(H48), C42(H42), C33(H33), C15(H15), C17(H17), C18(H18), C36(H36),
  C53(H53), C54(H54), C52(H52), C25(H25), C45(H45), C40(H40), C34(H34),
 C35(H35), C47(H47), C41(H41), C46(H46), C22(H22), C24(H24), C23(H23)
2.c Idealised tetrahedral OH refined as rotating group:
 O2(H2)
;
_olex2_submission_special_instructions 'No special instructions were received'

loop_
_space_group_symop_operation_xyz
'x, y, z'
'-x, y+1/2, -z+1/2'
'-x, -y, -z'
'x, -y-1/2, z-1/2'

loop_
_atom_site_label
_atom_site_type_symbol
_atom_site_fract_x
_atom_site_fract_y
_atom_site_fract_z
_atom_site_U_iso_or_equiv
_atom_site_adp_type
_atom_site_occupancy
_atom_site_site_symmetry_order
_atom_site_calc_flag
_atom_site_refinement_flags_posn
Cu1 Cu 0.28292(2) 0.13239(2) 0.48846(2) 0.01651(10) Uani 1 1 d .
P2 P 0.23663(4) 0.03929(5) 0.55784(4) 0.01674(16) Uani 1 1 d .
P1 P 0.26143(5) 0.09675(5) 0.37816(4) 0.01814(16) Uani 1 1 d .
Cl1 Cl 0.79159(6) 0.60963(7) 0.37056(5) 0.0414(2) Uani 1 1 d .
Cl1S Cl 1.03572(9) 0.37922(14) 0.54354(11) 0.0975(6) Uani 1 1 d .
Cl2S Cl 0.89400(14) 0.38840(14) 0.62281(13) 0.1220(9) Uani 1 1 d .
O1 O 0.28504(12) -0.07047(14) 0.45147(10) 0.0194(4) Uani 1 1 d .
F1 F 0.69253(13) 0.33944(15) 0.40986(12) 0.0389(5) Uani 1 1 d .
F4 F 0.78399(13) 0.41471(15) 0.47149(14) 0.0461(6) Uani 1 1 d .
N2 N 0.39782(14) 0.16317(15) 0.49445(12) 0.0162(5) Uani 1 1 d .
N1 N 0.27329(14) 0.26533(16) 0.47918(12) 0.0176(5) Uani 1 1 d .
O2 O 0.45911(15) 0.65980(16) 0.37618(13) 0.0317(6) Uani 1 1 d .
H2 H 0.437304 0.615932 0.387540 0.047 Uiso 1 1 calc GR
N4 N 0.44636(16) 0.49954(16) 0.41697(13) 0.0214(5) Uani 1 1 d .
N3 N 0.54939(15) 0.41389(16) 0.42964(12) 0.0197(5) Uani 1 1 d .
H3 H 0.596326 0.396865 0.429582 0.024 Uiso 1 1 calc R
C6 C 0.40994(17) 0.24697(18) 0.47781(14) 0.0153(5) Uani 1 1 d .
C38 C 0.20665(18) -0.08187(19) 0.45811(16) 0.0204(6) Uani 1 1 d .
C10 C 0.48410(17) 0.27783(19) 0.46736(14) 0.0170(6) Uani 1 1 d .
C11 C 0.48803(18) 0.36616(19) 0.44716(14) 0.0179(6) Uani 1 1 d .
F3 F 0.79809(18) 0.27203(17) 0.4584(2) 0.0795(11) Uani 1 1 d .
C7 C 0.45844(18) 0.11046(19) 0.50108(15) 0.0201(6) Uani 1 1 d .
H7 H 0.450396 0.053266 0.512668 0.024 Uiso 1 1 calc R
C26 C 0.30325(18) 0.18314(19) 0.33080(14) 0.0189(6) Uani 1 1 d .
C12 C 0.42462(18) 0.41922(18) 0.43879(14) 0.0181(6) Uani 1 1 d .
C27 C 0.38315(18) 0.1893(2) 0.33045(14) 0.0205(6) Uani 1 1 d .
H27 H 0.414046 0.143571 0.345916 0.025 Uiso 1 1 calc R
C8 C 0.53319(18) 0.1369(2) 0.49151(16) 0.0216(6) Uani 1 1 d .
H8 H 0.573676 0.097799 0.496523 0.026 Uiso 1 1 calc R
C5 C 0.34283(17) 0.30206(18) 0.46921(14) 0.0159(5) Uani 1 1 d .
C13 C 0.52184(19) 0.4931(2) 0.41243(15) 0.0210(6) Uani 1 1 d .
C1 C 0.21121(18) 0.3153(2) 0.47004(16) 0.0216(6) Uani 1 1 d .
H1 H 0.163586 0.290792 0.476295 0.026 Uiso 1 1 calc R
C43 C 0.17695(18) -0.04032(19) 0.51189(16) 0.0209(6) Uani 1 1 d .
C9 C 0.54658(18) 0.2210(2) 0.47465(15) 0.0200(6) Uani 1 1 d .
H9 H 0.596098 0.239840 0.468186 0.024 Uiso 1 1 calc R
C31 C 0.25785(19) 0.2520(2) 0.30613(15) 0.0229(6) Uani 1 1 d .
H31 H 0.204538 0.248112 0.304799 0.027 Uiso 1 1 calc R
C37 C 0.30958(18) -0.0748(2) 0.38748(15) 0.0203(6) Uani 1 1 d .
C20 C 0.16086(19) 0.0959(2) 0.34622(17) 0.0251(7) Uani 1 1 d .
C14 C 0.5694(2) 0.5645(2) 0.39189(15) 0.0223(6) Uani 1 1 d .
C50 C 0.30893(18) -0.0227(2) 0.60742(14) 0.0190(6) Uani 1 1 d .
C44 C 0.17596(17) 0.0791(2) 0.62113(16) 0.0205(6) Uani 1 1 d .
F2 F 0.7052(2) 0.3270(3) 0.52191(17) 0.1022(16) Uani 1 1 d .
C39 C 0.1618(2) -0.1337(2) 0.41472(18) 0.0282(7) Uani 1 1 d .
H39 H 0.182962 -0.160763 0.379269 0.034 Uiso 1 1 calc R
C28 C 0.41649(19) 0.2636(2) 0.30707(15) 0.0228(6) Uani 1 1 d .
H28 H 0.469670 0.266977 0.306330 0.027 Uiso 1 1 calc R
C49 C 0.15041(19) 0.1642(2) 0.61701(17) 0.0250(7) Uani 1 1 d .
H49 H 0.163789 0.198994 0.582153 0.030 Uiso 1 1 calc R
C4 C 0.34959(18) 0.38893(19) 0.44973(15) 0.0186(6) Uani 1 1 d .
C2 C 0.2132(2) 0.4019(2) 0.45168(18) 0.0269(7) Uani 1 1 d .
H2A H 0.168064 0.433934 0.446393 0.032 Uiso 1 1 calc R
C32 C 0.30339(18) -0.0018(2) 0.34665(15) 0.0210(6) Uani 1 1 d .
C55 C 0.37202(18) 0.0223(2) 0.63639(16) 0.0236(6) Uani 1 1 d .
H55 H 0.377508 0.080813 0.627570 0.028 Uiso 1 1 calc R
C3 C 0.28253(19) 0.4391(2) 0.44155(16) 0.0247(7) Uani 1 1 d .
H3A H 0.285174 0.496871 0.429419 0.030 Uiso 1 1 calc R
C29 C 0.3712(2) 0.3327(2) 0.28482(16) 0.0258(7) Uani 1 1 d .
H29 H 0.393927 0.383087 0.270786 0.031 Uiso 1 1 calc R
C51 C 0.3028(2) -0.1111(2) 0.61926(16) 0.0265(7) Uani 1 1 d .
H51 H 0.262048 -0.142397 0.598926 0.032 Uiso 1 1 calc R
C21 C 0.1068(2) 0.1315(2) 0.38534(19) 0.0299(7) Uani 1 1 d .
H21 H 0.121236 0.147083 0.428952 0.036 Uiso 1 1 calc R
C30 C 0.2922(2) 0.3265(2) 0.28357(16) 0.0261(7) Uani 1 1 d .
H30 H 0.261740 0.372250 0.267554 0.031 Uiso 1 1 calc R
C48 C 0.1049(2) 0.1977(2) 0.66479(19) 0.0302(7) Uani 1 1 d .
H48 H 0.087763 0.254409 0.661409 0.036 Uiso 1 1 calc R
C16 C 0.6928(2) 0.6235(2) 0.37221(16) 0.0286(7) Uani 1 1 d .
C42 C 0.09941(19) -0.0533(2) 0.52156(19) 0.0287(7) Uani 1 1 d .
H42 H 0.078063 -0.027009 0.557271 0.034 Uiso 1 1 calc R
C33 C 0.3316(2) -0.0079(2) 0.28383(16) 0.0278(7) Uani 1 1 d .
H33 H 0.327871 0.039421 0.255484 0.033 Uiso 1 1 calc R
C15 C 0.6488(2) 0.5545(2) 0.39002(16) 0.0254(7) Uani 1 1 d .
H15 H 0.671823 0.501720 0.400691 0.031 Uiso 1 1 calc R
C17 C 0.6594(2) 0.7030(2) 0.35633(16) 0.0309(8) Uani 1 1 d .
H17 H 0.689708 0.749113 0.344526 0.037 Uiso 1 1 calc R
C19 C 0.5347(2) 0.6445(2) 0.37550(15) 0.0256(7) Uani 1 1 d .
C18 C 0.5815(2) 0.7129(2) 0.35820(16) 0.0290(8) Uani 1 1 d .
H18 H 0.559261 0.766167 0.347738 0.035 Uiso 1 1 calc R
C36 C 0.3437(2) -0.1506(2) 0.36738(17) 0.0275(7) Uani 1 1 d .
H36 H 0.347662 -0.198109 0.395592 0.033 Uiso 1 1 calc R
C53 C 0.4194(2) -0.1064(3) 0.69158(17) 0.0331(8) Uani 1 1 d .
H53 H 0.455410 -0.134059 0.720501 0.040 Uiso 1 1 calc R
C54 C 0.4268(2) -0.0196(2) 0.67837(17) 0.0299(7) Uani 1 1 d .
H54 H 0.468590 0.010993 0.697615 0.036 Uiso 1 1 calc R
C52 C 0.3579(2) -0.1525(2) 0.66159(17) 0.0317(8) Uani 1 1 d .
H52 H 0.353456 -0.211240 0.669807 0.038 Uiso 1 1 calc R
C25 C 0.1376(2) 0.0692(3) 0.28222(19) 0.0370(9) Uani 1 1 d .
H25 H 0.172661 0.043190 0.256020 0.044 Uiso 1 1 calc R
C45 C 0.1560(2) 0.0285(2) 0.67444(17) 0.0297(7) Uani 1 1 d .
H45 H 0.173029 -0.028350 0.678135 0.036 Uiso 1 1 calc R
C40 C 0.0846(2) -0.1442(2) 0.4253(2) 0.0363(9) Uani 1 1 d .
H40 H 0.053518 -0.177970 0.396243 0.044 Uiso 1 1 calc R
C34 C 0.3651(2) -0.0836(2) 0.26312(17) 0.0326(8) Uani 1 1 d .
H34 H 0.383169 -0.086711 0.221012 0.039 Uiso 1 1 calc R
C35 C 0.3717(2) -0.1550(2) 0.30519(18) 0.0325(8) Uani 1 1 d .
H35 H 0.394910 -0.205311 0.291488 0.039 Uiso 1 1 calc R
C47 C 0.0853(2) 0.1472(3) 0.7168(2) 0.0338(8) Uani 1 1 d .
H47 H 0.054923 0.169791 0.748573 0.041 Uiso 1 1 calc R
C41 C 0.0536(2) -0.1051(3) 0.4784(2) 0.0370(9) Uani 1 1 d .
H41 H 0.001978 -0.113263 0.485395 0.044 Uiso 1 1 calc R
C46 C 0.1110(2) 0.0625(3) 0.72197(19) 0.0355(8) Uani 1 1 d .
H46 H 0.098014 0.028425 0.757347 0.043 Uiso 1 1 calc R
C22 C 0.0313(2) 0.1442(3) 0.3600(2) 0.0394(9) Uani 1 1 d .
H22 H -0.004435 0.169070 0.386179 0.047 Uiso 1 1 calc R
C24 C 0.0617(2) 0.0814(3) 0.2572(2) 0.0472(11) Uani 1 1 d .
H24 H 0.046399 0.063602 0.214298 0.057 Uiso 1 1 calc R
C23 C 0.0099(2) 0.1192(3) 0.2953(2) 0.0434(10) Uani 1 1 d .
H23 H -0.040311 0.128320 0.277780 0.052 Uiso 1 1 calc R
B1 B 0.7467(3) 0.3374(3) 0.4661(3) 0.0421(11) Uani 1 1 d .
C1S C 0.9374(4) 0.3787(5) 0.5357(4) 0.094(2) Uani 1 1 d .
H1SA H 0.919582 0.325640 0.514214 0.113 Uiso 1 1 calc R
H1SB H 0.919316 0.426550 0.507710 0.113 Uiso 1 1 calc R

loop_
_atom_site_aniso_label
_atom_site_aniso_U_11
_atom_site_aniso_U_22
_atom_site_aniso_U_33
_atom_site_aniso_U_23
_atom_site_aniso_U_13
_atom_site_aniso_U_12
Cu1 0.01945(18) 0.01296(17) 0.01727(18) -0.00017(13) 0.00226(13) -0.00374(13)
P2 0.0187(4) 0.0138(3) 0.0180(4) -0.0008(3) 0.0030(3) -0.0041(3)
P1 0.0224(4) 0.0158(4) 0.0160(3) 0.0005(3) 0.0000(3) -0.0022(3)
Cl1 0.0406(5) 0.0432(5) 0.0427(5) -0.0097(4) 0.0181(4) -0.0184(4)
Cl1S 0.0432(7) 0.1263(16) 0.1236(16) 0.0215(12) 0.0113(8) 0.0135(9)
Cl2S 0.1224(17) 0.0947(14) 0.1360(18) -0.0376(13) -0.0777(15) 0.0280(12)
O1 0.0232(11) 0.0186(10) 0.0162(10) -0.0008(8) 0.0006(8) -0.0036(8)
F1 0.0349(12) 0.0367(12) 0.0449(13) -0.0034(10) 0.0011(10) -0.0033(10)
F4 0.0336(12) 0.0346(13) 0.0697(17) -0.0165(12) 0.0011(11) -0.0025(10)
N2 0.0208(12) 0.0120(11) 0.0158(11) -0.0007(9) 0.0022(9) -0.0007(9)
N1 0.0200(12) 0.0151(12) 0.0178(12) -0.0021(9) 0.0028(9) -0.0015(9)
O2 0.0395(14) 0.0207(12) 0.0338(13) 0.0058(10) -0.0037(11) -0.0061(10)
N4 0.0304(14) 0.0148(12) 0.0189(12) -0.0011(10) 0.0009(10) -0.0055(10)
N3 0.0241(13) 0.0170(12) 0.0182(12) 0.0002(9) 0.0041(10) -0.0053(10)
C6 0.0194(14) 0.0134(13) 0.0130(13) -0.0017(10) 0.0000(10) -0.0028(11)
C38 0.0238(15) 0.0142(14) 0.0230(15) 0.0021(11) 0.0005(12) -0.0032(11)
C10 0.0216(14) 0.0153(13) 0.0138(13) -0.0028(10) -0.0005(11) -0.0039(11)
C11 0.0245(15) 0.0156(14) 0.0138(13) -0.0005(10) 0.0019(11) -0.0064(11)
F3 0.0669(19) 0.0243(13) 0.139(3) 0.0015(16) -0.045(2) -0.0026(13)
C7 0.0239(15) 0.0136(13) 0.0226(15) 0.0015(11) 0.0013(12) -0.0024(11)
C26 0.0248(15) 0.0161(14) 0.0154(13) -0.0004(11) -0.0004(11) -0.0020(11)
C12 0.0266(15) 0.0113(13) 0.0164(13) -0.0010(10) 0.0007(11) -0.0022(11)
C27 0.0273(16) 0.0198(14) 0.0143(13) 0.0003(11) 0.0011(11) -0.0003(12)
C8 0.0197(14) 0.0178(14) 0.0272(16) 0.0007(12) 0.0004(12) 0.0018(12)
C5 0.0201(14) 0.0141(13) 0.0134(13) -0.0024(10) 0.0002(10) -0.0012(11)
C13 0.0312(16) 0.0161(14) 0.0154(14) -0.0002(11) 0.0006(12) -0.0061(12)
C1 0.0192(14) 0.0191(15) 0.0272(16) -0.0031(12) 0.0053(12) -0.0008(12)
C43 0.0229(15) 0.0151(14) 0.0245(15) 0.0007(11) 0.0007(12) -0.0039(12)
C9 0.0190(14) 0.0195(14) 0.0216(15) -0.0014(11) 0.0021(11) -0.0041(11)
C31 0.0266(16) 0.0229(15) 0.0187(14) 0.0013(12) -0.0011(12) -0.0010(13)
C37 0.0241(15) 0.0213(15) 0.0155(14) -0.0026(11) 0.0009(11) -0.0030(12)
C20 0.0265(16) 0.0216(16) 0.0266(16) 0.0056(12) -0.0022(13) -0.0071(13)
C14 0.0338(17) 0.0169(14) 0.0163(14) 0.0006(11) 0.0030(12) -0.0085(13)
C50 0.0234(15) 0.0195(14) 0.0147(13) -0.0003(11) 0.0047(11) 0.0006(12)
C44 0.0178(14) 0.0199(15) 0.0242(15) -0.0045(12) 0.0044(11) -0.0081(11)
F2 0.067(2) 0.183(4) 0.0547(19) 0.030(2) -0.0055(16) -0.066(3)
C39 0.0329(18) 0.0220(16) 0.0288(17) -0.0040(13) -0.0039(14) -0.0049(14)
C28 0.0275(16) 0.0261(16) 0.0150(14) -0.0016(12) 0.0024(12) -0.0062(13)
C49 0.0246(16) 0.0211(15) 0.0298(17) -0.0034(13) 0.0055(13) -0.0048(13)
C4 0.0235(15) 0.0140(13) 0.0182(14) -0.0016(11) 0.0009(11) -0.0019(11)
C2 0.0249(16) 0.0205(16) 0.0354(18) 0.0022(13) 0.0021(13) 0.0062(13)
C32 0.0268(16) 0.0179(14) 0.0180(14) -0.0021(11) -0.0008(12) -0.0019(12)
C55 0.0254(16) 0.0218(15) 0.0237(15) -0.0033(12) 0.0023(12) -0.0008(12)
C3 0.0310(17) 0.0157(14) 0.0274(16) 0.0012(12) 0.0015(13) 0.0026(12)
C29 0.0406(19) 0.0188(15) 0.0184(15) 0.0010(12) 0.0047(13) -0.0068(14)
C51 0.0352(18) 0.0225(16) 0.0223(16) 0.0007(12) 0.0065(13) -0.0012(13)
C21 0.0250(17) 0.0268(17) 0.0375(19) -0.0029(14) 0.0009(14) -0.0051(14)
C30 0.0394(19) 0.0178(15) 0.0203(15) 0.0016(12) -0.0019(13) 0.0043(13)
C48 0.0243(16) 0.0260(17) 0.040(2) -0.0107(15) 0.0040(14) -0.0017(13)
C16 0.0375(19) 0.0309(18) 0.0178(15) -0.0052(13) 0.0052(13) -0.0153(15)
C42 0.0246(16) 0.0248(17) 0.0368(19) -0.0043(14) 0.0041(14) -0.0058(13)
C33 0.043(2) 0.0234(16) 0.0172(15) 0.0004(12) 0.0022(13) -0.0023(14)
C15 0.0368(18) 0.0207(15) 0.0194(15) -0.0026(12) 0.0058(13) -0.0097(13)
C17 0.050(2) 0.0242(17) 0.0181(15) 0.0023(12) 0.0042(14) -0.0203(15)
C19 0.0413(19) 0.0199(15) 0.0151(14) 0.0011(11) -0.0023(13) -0.0101(14)
C18 0.048(2) 0.0187(15) 0.0194(15) 0.0027(12) -0.0028(14) -0.0122(14)
C36 0.0392(19) 0.0199(16) 0.0230(16) -0.0013(12) 0.0001(14) 0.0021(14)
C53 0.0366(19) 0.039(2) 0.0233(16) -0.0022(14) 0.0004(14) 0.0169(16)
C54 0.0259(17) 0.038(2) 0.0253(17) -0.0076(14) -0.0033(13) 0.0047(14)
C52 0.046(2) 0.0232(17) 0.0264(17) 0.0012(13) 0.0056(15) 0.0082(15)
C25 0.0286(18) 0.054(2) 0.0282(18) -0.0025(17) 0.0007(14) -0.0108(17)
C45 0.0388(19) 0.0216(16) 0.0304(18) -0.0015(13) 0.0132(15) -0.0058(14)
C40 0.0327(19) 0.0311(19) 0.043(2) -0.0104(16) -0.0090(16) -0.0080(15)
C34 0.049(2) 0.0297(18) 0.0198(16) -0.0037(13) 0.0092(15) 0.0022(16)
C35 0.048(2) 0.0230(17) 0.0268(17) -0.0054(13) 0.0019(15) 0.0054(15)
C47 0.0250(17) 0.038(2) 0.040(2) -0.0165(16) 0.0139(15) -0.0101(15)
C41 0.0204(16) 0.034(2) 0.056(2) -0.0101(17) 0.0004(16) -0.0084(15)
C46 0.038(2) 0.037(2) 0.0342(19) -0.0045(16) 0.0203(16) -0.0138(16)
C22 0.0254(18) 0.034(2) 0.059(3) 0.0026(18) 0.0023(17) -0.0024(15)
C24 0.038(2) 0.065(3) 0.037(2) 0.003(2) -0.0116(18) -0.018(2)
C23 0.0225(18) 0.050(2) 0.056(3) 0.016(2) -0.0077(17) -0.0123(17)
B1 0.033(2) 0.040(3) 0.053(3) 0.008(2) -0.002(2) -0.014(2)
C1S 0.061(4) 0.095(5) 0.125(7) -0.010(5) -0.008(4) 0.005(4)

loop_
_atom_type_symbol
_atom_type_description
_atom_type_scat_dispersion_real
_atom_type_scat_dispersion_imag
_atom_type_scat_source
C C 0.0033 0.0016 'International Tables Vol C Tables 4.2.6.8 and 6.1.1.4'
H H 0.0000 0.0000 'International Tables Vol C Tables 4.2.6.8 and 6.1.1.4'
B B 0.0013 0.0007 'International Tables Vol C Tables 4.2.6.8 and 6.1.1.4'
Cl Cl 0.1484 0.1585 'International Tables Vol C Tables 4.2.6.8 and 6.1.1.4'
Cu Cu 0.3201 1.2651 'International Tables Vol C Tables 4.2.6.8 and 6.1.1.4'
F F 0.0171 0.0103 'International Tables Vol C Tables 4.2.6.8 and 6.1.1.4'
N N 0.0061 0.0033 'International Tables Vol C Tables 4.2.6.8 and 6.1.1.4'
O O 0.0106 0.0060 'International Tables Vol C Tables 4.2.6.8 and 6.1.1.4'
P P 0.1023 0.0942 'International Tables Vol C Tables 4.2.6.8 and 6.1.1.4'

loop_
_geom_angle_atom_site_label_1
_geom_angle_atom_site_label_2
_geom_angle_atom_site_label_3
_geom_angle
P2 Cu1 P1 114.69(3)
N2 Cu1 P2 121.06(7)
N2 Cu1 P1 101.57(7)
N2 Cu1 N1 81.18(10)
N1 Cu1 P2 132.53(7)
N1 Cu1 P1 98.33(7)
C43 P2 Cu1 109.96(10)
C43 P2 C50 105.55(14)
C43 P2 C44 104.26(14)
C50 P2 Cu1 115.00(10)
C50 P2 C44 101.89(14)
C44 P2 Cu1 118.86(11)
C26 P1 Cu1 106.77(10)
C26 P1 C32 104.12(14)
C20 P1 Cu1 115.33(12)
C20 P1 C26 103.36(14)
C20 P1 C32 105.65(15)
C32 P1 Cu1 119.84(10)
C37 O1 C38 117.0(2)
C6 N2 Cu1 112.06(19)
C7 N2 Cu1 128.7(2)
C7 N2 C6 118.2(3)
C5 N1 Cu1 111.09(19)
C1 N1 Cu1 130.4(2)
C1 N1 C5 117.3(3)
C19 O2 H2 109.5
C13 N4 C12 104.5(3)
C11 N3 H3 126.7
C13 N3 H3 126.7
C13 N3 C11 106.7(3)
N2 C6 C10 121.4(3)
N2 C6 C5 116.9(3)
C10 C6 C5 121.6(3)
O1 C38 C43 116.1(3)
C39 C38 O1 121.6(3)
C39 C38 C43 122.3(3)
C6 C10 C11 115.5(3)
C9 C10 C6 119.1(3)
C9 C10 C11 125.3(3)
N3 C11 C10 130.2(3)
N3 C11 C12 106.3(3)
C12 C11 C10 123.4(3)
N2 C7 H7 118.4
N2 C7 C8 123.2(3)
C8 C7 H7 118.4
C27 C26 P1 119.3(2)
C27 C26 C31 119.0(3)
C31 C26 P1 120.5(2)
N4 C12 C4 128.6(3)
C11 C12 N4 109.8(3)
C11 C12 C4 121.5(3)
C26 C27 H27 119.9
C28 C27 C26 120.1(3)
C28 C27 H27 119.9
C7 C8 H8 120.3
C9 C8 C7 119.5(3)
C9 C8 H8 120.3
N1 C5 C6 117.0(3)
N1 C5 C4 122.1(3)
C4 C5 C6 120.8(3)
N4 C13 N3 112.6(3)
N4 C13 C14 123.3(3)
N3 C13 C14 124.2(3)
N1 C1 H1 118.0
N1 C1 C2 124.1(3)
C2 C1 H1 118.0
C38 C43 P2 118.5(2)
C42 C43 P2 123.3(3)
C42 C43 C38 117.5(3)
C10 C9 H9 120.7
C8 C9 C10 118.6(3)
C8 C9 H9 120.7
C26 C31 H31 119.9
C30 C31 C26 120.2(3)
C30 C31 H31 119.9
O1 C37 C32 119.5(3)
C36 C37 O1 118.6(3)
C36 C37 C32 121.8(3)
C21 C20 P1 118.1(3)
C25 C20 P1 122.6(3)
C25 C20 C21 119.0(3)
C15 C14 C13 120.6(3)
C15 C14 C19 120.0(3)
C19 C14 C13 119.4(3)
C55 C50 P2 117.3(2)
C55 C50 C51 119.2(3)
C51 C50 P2 123.5(2)
C49 C44 P2 118.5(2)
C49 C44 C45 118.7(3)
C45 C44 P2 122.7(3)
C38 C39 H39 120.7
C38 C39 C40 118.6(3)
C40 C39 H39 120.7
C27 C28 H28 119.7
C29 C28 C27 120.5(3)
C29 C28 H28 119.7
C44 C49 H49 119.8
C44 C49 C48 120.4(3)
C48 C49 H49 119.8
C5 C4 C12 117.1(3)
C3 C4 C12 124.5(3)
C3 C4 C5 118.4(3)
C1 C2 H2A 120.5
C3 C2 C1 119.1(3)
C3 C2 H2A 120.5
C37 C32 P1 119.0(2)
C33 C32 P1 123.3(2)
C33 C32 C37 117.6(3)
C50 C55 H55 119.8
C54 C55 C50 120.5(3)
C54 C55 H55 119.8
C4 C3 H3A 120.5
C2 C3 C4 119.1(3)
C2 C3 H3A 120.5
C28 C29 H29 120.1
C30 C29 C28 119.8(3)
C30 C29 H29 120.1
C50 C51 H51 120.1
C52 C51 C50 119.9(3)
C52 C51 H51 120.1
C20 C21 H21 119.6
C20 C21 C22 120.8(4)
C22 C21 H21 119.6
C31 C30 H30 119.8
C29 C30 C31 120.4(3)
C29 C30 H30 119.8
C49 C48 H48 119.8
C47 C48 C49 120.4(3)
C47 C48 H48 119.8
C15 C16 Cl1 118.7(3)
C15 C16 C17 121.1(3)
C17 C16 Cl1 120.2(3)
C43 C42 H42 119.6
C41 C42 C43 120.8(3)
C41 C42 H42 119.6
C32 C33 H33 119.5
C34 C33 C32 121.0(3)
C34 C33 H33 119.5
C14 C15 H15 120.2
C16 C15 C14 119.5(3)
C16 C15 H15 120.2
C16 C17 H17 120.3
C18 C17 C16 119.4(3)
C18 C17 H17 120.3
O2 C19 C14 124.0(3)
O2 C19 C18 117.5(3)
C18 C19 C14 118.6(3)
C17 C18 C19 121.4(3)
C17 C18 H18 119.3
C19 C18 H18 119.3
C37 C36 H36 120.2
C35 C36 C37 119.6(3)
C35 C36 H36 120.2
C54 C53 H53 120.1
C54 C53 C52 119.8(3)
C52 C53 H53 120.1
C55 C54 H54 119.9
C53 C54 C55 120.2(3)
C53 C54 H54 119.9
C51 C52 H52 119.8
C53 C52 C51 120.4(3)
C53 C52 H52 119.8
C20 C25 H25 120.0
C20 C25 C24 120.0(4)
C24 C25 H25 120.0
C44 C45 H45 119.8
C46 C45 C44 120.4(3)
C46 C45 H45 119.8
C39 C40 H40 119.7
C41 C40 C39 120.7(3)
C41 C40 H40 119.7
C33 C34 H34 119.9
C33 C34 C35 120.3(3)
C35 C34 H34 119.9
C36 C35 C34 119.7(3)
C36 C35 H35 120.1
C34 C35 H35 120.1
C48 C47 H47 120.1
C48 C47 C46 119.9(3)
C46 C47 H47 120.1
C42 C41 H41 120.0
C40 C41 C42 120.1(3)
C40 C41 H41 120.0
C45 C46 C47 120.2(3)
C45 C46 H46 119.9
C47 C46 H46 119.9
C21 C22 H22 120.4
C23 C22 C21 119.2(4)
C23 C22 H22 120.4
C25 C24 H24 119.8
C23 C24 C25 120.4(4)
C23 C24 H24 119.8
C22 C23 H23 119.7
C24 C23 C22 120.6(4)
C24 C23 H23 119.7
F4 B1 F1 109.2(4)
F4 B1 F3 110.3(4)
F4 B1 F2 108.0(4)
F3 B1 F1 109.2(4)
F3 B1 F2 112.9(4)
F2 B1 F1 107.2(4)
Cl1S C1S Cl2S 111.4(4)
Cl1S C1S H1SA 109.3
Cl1S C1S H1SB 109.3
Cl2S C1S H1SA 109.3
Cl2S C1S H1SB 109.3
H1SA C1S H1SB 108.0

loop_
_geom_bond_atom_site_label_1
_geom_bond_atom_site_label_2
_geom_bond_distance
Cu1 P2 2.2057(8)
Cu1 P1 2.2989(8)
Cu1 N2 2.054(3)
Cu1 N1 2.074(3)
P2 C43 1.823(3)
P2 C50 1.824(3)
P2 C44 1.826(3)
P1 C26 1.828(3)
P1 C20 1.823(3)
P1 C32 1.829(3)
Cl1 C16 1.739(4)
Cl1S C1S 1.710(7)
Cl2S C1S 1.973(9)
O1 C38 1.395(4)
O1 C37 1.393(4)
F1 B1 1.422(5)
F4 B1 1.365(5)
N2 C6 1.362(4)
N2 C7 1.335(4)
N1 C5 1.368(4)
N1 C1 1.332(4)
O2 H2 0.8200
O2 C19 1.341(5)
N4 C12 1.383(4)
N4 C13 1.330(4)
N3 H3 0.8600
N3 C11 1.369(4)
N3 C13 1.355(4)
C6 C10 1.409(4)
C6 C5 1.448(4)
C38 C43 1.395(5)
C38 C39 1.386(4)
C10 C11 1.432(4)
C10 C9 1.400(4)
C11 C12 1.378(4)
F3 B1 1.369(6)
C7 H7 0.9300
C7 C8 1.393(4)
C26 C27 1.397(4)
C26 C31 1.399(4)
C12 C4 1.423(4)
C27 H27 0.9300
C27 C28 1.388(4)
C8 H8 0.9300
C8 C9 1.371(4)
C5 C4 1.410(4)
C13 C14 1.461(4)
C1 H1 0.9300
C1 C2 1.394(5)
C43 C42 1.395(5)
C9 H9 0.9300
C31 H31 0.9300
C31 C30 1.392(5)
C37 C32 1.399(4)
C37 C36 1.392(5)
C20 C21 1.390(5)
C20 C25 1.389(5)
C14 C15 1.396(5)
C14 C19 1.407(5)
C50 C55 1.394(4)
C50 C51 1.397(4)
C44 C49 1.394(5)
C44 C45 1.397(5)
F2 B1 1.393(6)
C39 H39 0.9300
C39 C40 1.388(5)
C28 H28 0.9300
C28 C29 1.386(5)
C49 H49 0.9300
C49 C48 1.394(5)
C4 C3 1.404(4)
C2 H2A 0.9300
C2 C3 1.369(5)
C32 C33 1.398(5)
C55 H55 0.9300
C55 C54 1.390(5)
C3 H3A 0.9300
C29 H29 0.9300
C29 C30 1.378(5)
C51 H51 0.9300
C51 C52 1.393(5)
C21 H21 0.9300
C21 C22 1.390(5)
C30 H30 0.9300
C48 H48 0.9300
C48 C47 1.373(6)
C16 C15 1.379(4)
C16 C17 1.389(5)
C42 H42 0.9300
C42 C41 1.393(5)
C33 H33 0.9300
C33 C34 1.389(5)
C15 H15 0.9300
C17 H17 0.9300
C17 C18 1.371(6)
C19 C18 1.397(4)
C18 H18 0.9300
C36 H36 0.9300
C36 C35 1.383(5)
C53 H53 0.9300
C53 C54 1.380(6)
C53 C52 1.388(6)
C54 H54 0.9300
C52 H52 0.9300
C25 H25 0.9300
C25 C24 1.393(5)
C45 H45 0.9300
C45 C46 1.389(5)
C40 H40 0.9300
C40 C41 1.377(6)
C34 H34 0.9300
C34 C35 1.394(5)
C35 H35 0.9300
C47 H47 0.9300
C47 C46 1.389(6)
C41 H41 0.9300
C46 H46 0.9300
C22 H22 0.9300
C22 C23 1.388(6)
C24 H24 0.9300
C24 C23 1.363(7)
C23 H23 0.9300
C1S H1SA 0.9700
C1S H1SB 0.9700

loop_
_smtbx_masks_void_nr
_smtbx_masks_void_average_x
_smtbx_masks_void_average_y
_smtbx_masks_void_average_z
_smtbx_masks_void_volume
_smtbx_masks_void_count_electrons
1 0.145 -0.227 0.215 196.7 52.2
2 -0.145 0.227 0.785 196.7 51.7
3 -0.145 0.273 0.285 196.7 51.9
4 0.145 0.727 0.715 196.7 51.9
